data_2207720
loop_
_publ_author_name
'Zhi-Feng Lu'
'Hui-Ying An'
'Wen-Jie Wang'
'Shan Lu'
'Jian-Hua Xu'

_publ_section_title 1-Acetyl-2a,8b-dichloro-1-methoxy-1,2,2a,8b-tetrahydro-3<i>H</i>-cyclobuta[<i>c</i>]chromen-3-one
_journal_coeditor_code AT6066
_journal_issue 1
_journal_name_full 'Acta Crystallographica Section E'
_journal_page_first o177
_journal_page_last o178
_journal_paper_doi 10.1107/S1600536805040948
_journal_volume 62
_journal_year 2006
_chemical_formula_iupac 'C14 H12 Cl2 O4'
_chemical_formula_moiety 'C14 H12 Cl2 O4'
_chemical_formula_sum 'C14 H12 Cl2 O4'
_chemical_formula_weight 315.14
_chemical_melting_point 467.2
_chemical_name_systematic
;
1-Acetyl-2a,8b-dichloro-1-methoxy-1,2,2a,8b-tetrahydro-3H-
cyclobuta[c]chromen-3-one
;
_space_group_IT_number 14
_symmetry_cell_setting monoclinic
_symmetry_space_group_name_Hall '-P 2yn'
_symmetry_space_group_name_H-M 'P 1 21/n 1'
_atom_sites_solution_hydrogens geom
_atom_sites_solution_primary direct
_atom_sites_solution_secondary difmap
_cell_angle_alpha 90.00
_cell_angle_beta 107.09(3)
_cell_angle_gamma 90.00
_cell_formula_units_Z 4
_cell_length_a 12.678(3)
_cell_length_b 8.7360(17)
_cell_length_c 13.185(3)
_cell_measurement_reflns_used 25
_cell_measurement_temperature 293(2)
_cell_measurement_theta_max 25.98
_cell_measurement_theta_min 1.96
_cell_volume 1395.8(6)
_computing_cell_refinement 'CAD-4 Software'
_computing_data_collection 'CAD-4 Software (Enraf--Nonius, 1989)'
_computing_data_reduction 'XCAD4 (Harms & Wocadlo, 1995)'
_computing_molecular_graphics SHELXTL
_computing_publication_material 'SHELXTL and PLATON (Spek, 2003)'
_computing_structure_refinement SHELXTL
_computing_structure_solution 'SHELXTL (Sheldrick, 1997)'
_diffrn_ambient_temperature 293(2)
_diffrn_measured_fraction_theta_full 0.995
_diffrn_measured_fraction_theta_max 0.995
_diffrn_measurement_device_type 'Enraf--Nonius CAD-4'
_diffrn_measurement_method \w/2\q
_diffrn_radiation_monochromator graphite
_diffrn_radiation_source 'fine-focus sealed tube'
_diffrn_radiation_type MoK\a
_diffrn_radiation_wavelength 0.71073
_diffrn_reflns_av_R_equivalents 0.0514
_diffrn_reflns_av_sigmaI/netI 0.0538
_diffrn_reflns_limit_h_max 15
_diffrn_reflns_limit_h_min 0
_diffrn_reflns_limit_k_max 10
_diffrn_reflns_limit_k_min 0
_diffrn_reflns_limit_l_max 15
_diffrn_reflns_limit_l_min -15
_diffrn_reflns_number 2851
_diffrn_reflns_theta_full 25.98
_diffrn_reflns_theta_max 25.98
_diffrn_reflns_theta_min 1.96
_diffrn_standards_decay_% 0
_diffrn_standards_interval_count 200
_diffrn_standards_interval_time 120
_diffrn_standards_number 3
_exptl_absorpt_coefficient_mu 0.474
_exptl_absorpt_correction_T_max 0.876
_exptl_absorpt_correction_T_min 0.813
_exptl_absorpt_correction_type psi-scan
_exptl_absorpt_process_details '(XCAD4; Harms & Wocadlo, 1995)'
_exptl_crystal_colour colorless
_exptl_crystal_density_diffrn 1.500
_exptl_crystal_density_method 'not measured'
_exptl_crystal_description block
_exptl_crystal_F_000 648
_exptl_crystal_size_max 0.43
_exptl_crystal_size_mid 0.33
_exptl_crystal_size_min 0.28
_refine_diff_density_max 0.326
_refine_diff_density_min -0.304
_refine_ls_extinction_method none
_refine_ls_goodness_of_fit_ref 1.001
_refine_ls_hydrogen_treatment constr
_refine_ls_matrix_type full
_refine_ls_number_parameters 181
_refine_ls_number_reflns 2727
_refine_ls_number_restraints 0
_refine_ls_restrained_S_all 1.001
_refine_ls_R_factor_all 0.0833
_refine_ls_R_factor_gt 0.0462
_refine_ls_shift/su_max 0.000
_refine_ls_shift/su_mean 0.000
_refine_ls_structure_factor_coef Fsqd
_refine_ls_weighting_details 'calc w=1/[\s^2^(Fo^2^)+(0.0637P)^2^+P] where P=(Fo^2^+2Fc^2^)/3'
_refine_ls_weighting_scheme calc
_refine_ls_wR_factor_gt 0.1143
_refine_ls_wR_factor_ref 0.1398
_reflns_number_gt 1870
_reflns_number_total 2727
_reflns_threshold_expression I>2\s(I)
_cod_data_source_file at6066.cif
_cod_data_source_block I
_cod_original_sg_symbol_H-M 'P 21/n'
_cod_database_code 2207720
_cod_database_fobs_code 2207720

loop_
_symmetry_equiv_pos_as_xyz
'x, y, z'
'-x+1/2, y+1/2, -z+1/2'
'-x, -y, -z'
'x-1/2, -y-1/2, z-1/2'

loop_
_atom_site_label
_atom_site_fract_x
_atom_site_fract_y
_atom_site_fract_z
_atom_site_U_iso_or_equiv
_atom_site_adp_type
_atom_site_calc_flag
_atom_site_refinement_flags
_atom_site_occupancy
_atom_site_type_symbol
Cl1 0.74570(8) 0.19543(11) 0.72000(7) 0.0541(3) Uani d . 1 Cl
Cl2 0.61485(7) 0.08808(10) 0.48364(7) 0.0476(3) Uani d . 1 Cl
O1 0.8303(3) -0.0642(3) 0.3948(2) 0.0717(8) Uani d . 1 O
O2 0.86173(17) 0.3151(2) 0.43481(17) 0.0390(5) Uani d . 1 O
O3 0.9417(2) 0.4089(3) 0.7044(2) 0.0611(7) Uani d . 1 O
O4 0.80183(17) 0.5250(3) 0.59365(16) 0.0388(5) Uani d . 1 O
C1 0.7267(3) 0.1100(5) 0.2647(3) 0.0567(10) Uani d . 1 C
H1A 0.7192 0.0250 0.2170 0.085 Uiso calc R 1 H
H1B 0.7640 0.1924 0.2413 0.085 Uiso calc R 1 H
H1C 0.6550 0.1436 0.2658 0.085 Uiso calc R 1 H
C2 0.7925(3) 0.0617(4) 0.3741(3) 0.0415(8) Uani d . 1 C
C3 0.8132(2) 0.1812(3) 0.4620(2) 0.0338(7) Uani d . 1 C
C4 0.9707(3) 0.2937(5) 0.4253(4) 0.0628(11) Uani d . 1 C
H4A 0.9979 0.3892 0.4071 0.094 Uiso calc R 1 H
H4B 0.9683 0.2197 0.3709 0.094 Uiso calc R 1 H
H4C 1.0188 0.2577 0.4916 0.094 Uiso calc R 1 H
C5 0.8686(3) 0.1284(4) 0.5770(3) 0.0417(8) Uani d . 1 C
H5A 0.8542 0.0224 0.5903 0.050 Uiso calc R 1 H
H5B 0.9467 0.1516 0.6030 0.050 Uiso calc R 1 H
C6 0.7951(2) 0.2427(4) 0.6114(2) 0.0357(7) Uani d . 1 C
C7 0.8527(3) 0.3969(4) 0.6395(2) 0.0399(7) Uani d . 1 C
C8 0.7041(2) 0.5234(3) 0.5087(2) 0.0310(6) Uani d . 1 C
C9 0.6598(3) 0.6645(4) 0.4769(3) 0.0403(7) Uani d . 1 C
H9 0.6944 0.7523 0.5108 0.048 Uiso calc R 1 H
C10 0.5633(3) 0.6762(4) 0.3939(3) 0.0462(8) Uani d . 1 C
H10 0.5321 0.7715 0.3721 0.055 Uiso calc R 1 H
C11 0.5140(3) 0.5446(4) 0.3441(3) 0.0485(9) Uani d . 1 C
H11 0.4492 0.5516 0.2883 0.058 Uiso calc R 1 H
C12 0.5594(3) 0.4026(4) 0.3760(3) 0.0422(8) Uani d . 1 C
H12 0.5249 0.3150 0.3418 0.051 Uiso calc R 1 H
C13 0.6570(2) 0.3899(3) 0.4592(2) 0.0304(6) Uani d . 1 C
C14 0.7121(2) 0.2407(3) 0.4981(2) 0.0317(6) Uani d . 1 C

loop_
_atom_site_aniso_label
_atom_site_aniso_U_11
_atom_site_aniso_U_22
_atom_site_aniso_U_33
_atom_site_aniso_U_12
_atom_site_aniso_U_13
_atom_site_aniso_U_23
Cl1 0.0626(6) 0.0650(6) 0.0392(5) 0.0042(5) 0.0220(4) 0.0161(4)
Cl2 0.0439(5) 0.0364(4) 0.0636(6) -0.0099(4) 0.0175(4) -0.0009(4)
O1 0.094(2) 0.0428(16) 0.0707(19) 0.0205(15) 0.0122(16) -0.0073(13)
O2 0.0359(11) 0.0371(12) 0.0462(13) -0.0001(9) 0.0157(10) 0.0047(10)
O3 0.0425(14) 0.0682(18) 0.0548(15) -0.0048(13) -0.0131(12) 0.0078(14)
O4 0.0369(12) 0.0372(12) 0.0356(12) -0.0012(10) 0.0001(9) -0.0027(9)
C1 0.064(2) 0.063(3) 0.0398(19) 0.008(2) 0.0102(17) -0.0085(18)
C2 0.0451(18) 0.0360(18) 0.0461(19) 0.0043(14) 0.0176(15) -0.0013(15)
C3 0.0363(16) 0.0294(16) 0.0365(16) 0.0037(13) 0.0119(13) 0.0021(13)
C4 0.042(2) 0.071(3) 0.082(3) -0.0002(19) 0.029(2) 0.009(2)
C5 0.0394(17) 0.0413(19) 0.0423(18) 0.0072(14) 0.0087(14) 0.0044(15)
C6 0.0367(16) 0.0399(17) 0.0298(15) 0.0014(13) 0.0086(13) 0.0063(13)
C7 0.0352(16) 0.049(2) 0.0320(16) -0.0010(15) 0.0046(14) 0.0007(15)
C8 0.0313(15) 0.0322(15) 0.0285(14) 0.0021(13) 0.0072(12) 0.0000(12)
C9 0.0480(19) 0.0267(16) 0.0437(18) -0.0011(14) 0.0093(15) -0.0042(14)
C10 0.053(2) 0.0386(19) 0.0426(19) 0.0131(16) 0.0075(16) 0.0032(15)
C11 0.0409(18) 0.056(2) 0.0395(18) 0.0130(16) -0.0020(15) 0.0013(16)
C12 0.0375(17) 0.0435(19) 0.0400(18) -0.0003(15) 0.0025(14) -0.0046(15)
C13 0.0320(15) 0.0300(16) 0.0303(15) -0.0001(12) 0.0111(12) 0.0007(12)
C14 0.0315(15) 0.0295(15) 0.0338(15) -0.0039(12) 0.0092(13) -0.0004(12)

loop_
_atom_type_symbol
_atom_type_description
_atom_type_scat_dispersion_real
_atom_type_scat_dispersion_imag
_atom_type_scat_source
C C 0.0033 0.0016 'International Tables Vol C Tables 4.2.6.8 and 6.1.1.4'
H H 0.0000 0.0000 'International Tables Vol C Tables 4.2.6.8 and 6.1.1.4'
O O 0.0106 0.0060 'International Tables Vol C Tables 4.2.6.8 and 6.1.1.4'
Cl Cl 0.1484 0.1585 'International Tables Vol C Tables 4.2.6.8 and 6.1.1.4'

loop_
_geom_angle_atom_site_label_1
_geom_angle_atom_site_label_2
_geom_angle_atom_site_label_3
_geom_angle
_geom_angle_publ_flag
C3 O2 C4 114.5(3) yes
C7 O4 C8 123.0(2) yes
C2 C1 H1A 109.5 ?
C2 C1 H1B 109.5 ?
H1A C1 H1B 109.5 ?
C2 C1 H1C 109.5 ?
H1A C1 H1C 109.5 ?
H1B C1 H1C 109.5 ?
O1 C2 C1 123.4(3) ?
O1 C2 C3 119.1(3) ?
C1 C2 C3 117.5(3) yes
O2 C3 C2 111.3(2) yes
O2 C3 C5 113.0(3) ?
C2 C3 C5 118.0(3) ?
O2 C3 C14 104.8(2) ?
C2 C3 C14 118.7(3) ?
C5 C3 C14 88.7(2) ?
O2 C4 H4A 109.5 ?
O2 C4 H4B 109.5 ?
H4A C4 H4B 109.5 ?
O2 C4 H4C 109.5 ?
H4A C4 H4C 109.5 ?
H4B C4 H4C 109.5 ?
C6 C5 C3 87.4(2) ?
C6 C5 H5A 114.1 ?
C3 C5 H5A 114.1 ?
C6 C5 H5B 114.1 ?
C3 C5 H5B 114.1 ?
H5A C5 H5B 111.3 ?
C5 C6 C7 111.1(3) ?
C5 C6 C14 90.4(2) ?
C7 C6 C14 112.6(2) ?
C5 C6 Cl1 118.7(2) ?
C7 C6 Cl1 105.5(2) ?
C14 C6 Cl1 118.3(2) ?
O3 C7 O4 118.2(3) ?
O3 C7 C6 122.2(3) ?
O4 C7 C6 119.6(2) ?
C9 C8 C13 122.3(3) ?
C9 C8 O4 114.9(3) ?
C13 C8 O4 122.8(3) ?
C8 C9 C10 119.7(3) ?
C8 C9 H9 120.1 ?
C10 C9 H9 120.1 ?
C11 C10 C9 119.1(3) ?
C11 C10 H10 120.5 ?
C9 C10 H10 120.5 ?
C10 C11 C12 121.0(3) ?
C10 C11 H11 119.5 ?
C12 C11 H11 119.5 ?
C11 C12 C13 120.3(3) ?
C11 C12 H12 119.8 ?
C13 C12 H12 119.8 ?
C8 C13 C12 117.6(3) ?
C8 C13 C14 118.7(2) ?
C12 C13 C14 123.7(3) ?
C13 C14 C6 115.8(2) ?
C13 C14 C3 121.4(2) ?
C6 C14 C3 85.0(2) ?
C13 C14 Cl2 112.0(2) ?
C6 C14 Cl2 111.3(2) ?
C3 C14 Cl2 108.5(2) ?

loop_
_geom_bond_atom_site_label_1
_geom_bond_atom_site_label_2
_geom_bond_distance
_geom_bond_publ_flag
Cl1 C6 1.772(3) yes
Cl2 C14 1.787(3) yes
O1 C2 1.199(4) ?
O2 C3 1.416(4) ?
O2 C4 1.435(4) ?
O3 C7 1.203(4) yes
O4 C7 1.343(4) ?
O4 C8 1.405(3) ?
C1 C2 1.499(5) ?
C1 H1A 0.9600 ?
C1 H1B 0.9600 ?
C1 H1C 0.9600 ?
C2 C3 1.525(4) ?
C3 C5 1.542(4) ?
C3 C14 1.581(4) yes
C4 H4A 0.9600 ?
C4 H4B 0.9600 ?
C4 H4C 0.9600 ?
C5 C6 1.524(4) yes
C5 H5A 0.9700 ?
C5 H5B 0.9700 ?
C6 C7 1.525(5) ?
C6 C14 1.553(4) ?
C8 C9 1.369(4) ?
C8 C13 1.383(4) ?
C9 C10 1.385(5) ?
C9 H9 0.9300 ?
C10 C11 1.379(5) ?
C10 H10 0.9300 ?
C11 C12 1.380(5) ?
C11 H11 0.9300 ?
C12 C13 1.397(4) ?
C12 H12 0.9300 ?
C13 C14 1.496(4) ?

loop_
_geom_hbond_atom_site_label_D
_geom_hbond_atom_site_label_H
_geom_hbond_atom_site_label_A
_geom_hbond_site_symmetry_A
_geom_hbond_distance_DH
_geom_hbond_distance_HA
_geom_hbond_distance_DA
_geom_hbond_angle_DHA
_geom_hbond_publ_flag
C4 H4A O3 3_766 0.96 2.55 3.468(5) 159 yes

loop_
_geom_torsion_atom_site_label_1
_geom_torsion_atom_site_label_2
_geom_torsion_atom_site_label_3
_geom_torsion_atom_site_label_4
_geom_torsion
_geom_torsion_publ_flag
C4 O2 C3 C2 -65.5(3) ?
C4 O2 C3 C5 70.0(3) ?
C4 O2 C3 C14 164.9(3) ?
O1 C2 C3 O2 124.9(3) ?
C1 C2 C3 O2 -54.1(4) ?
O1 C2 C3 C5 -8.2(5) ?
C1 C2 C3 C5 172.9(3) ?
O1 C2 C3 C14 -113.4(4) ?
C1 C2 C3 C14 67.7(4) ?
O2 C3 C5 C6 83.8(3) ?
C2 C3 C5 C6 -143.9(3) ?
C14 C3 C5 C6 -21.8(2) ?
C3 C5 C6 C7 -92.4(3) ?
C3 C5 C6 C14 22.2(2) ?
C3 C5 C6 Cl1 145.1(2) ?
C8 O4 C7 O3 172.6(3) ?
C8 O4 C7 C6 -9.6(4) ?
C5 C6 C7 O3 -55.2(4) ?
C14 C6 C7 O3 -154.9(3) ?
Cl1 C6 C7 O3 74.6(4) ?
C5 C6 C7 O4 127.1(3) ?
C14 C6 C7 O4 27.4(4) ?
Cl1 C6 C7 O4 -103.1(3) yes
C7 O4 C8 C9 175.7(3) ?
C7 O4 C8 C13 -5.6(4) ?
C13 C8 C9 C10 1.4(5) ?
O4 C8 C9 C10 -179.8(3) ?
C8 C9 C10 C11 -0.6(5) ?
C9 C10 C11 C12 0.1(5) ?
C10 C11 C12 C13 -0.4(5) ?
C9 C8 C13 C12 -1.7(4) ?
O4 C8 C13 C12 179.7(3) ?
C9 C8 C13 C14 179.0(3) ?
O4 C8 C13 C14 0.4(4) ?
C11 C12 C13 C8 1.2(5) ?
C11 C12 C13 C14 -179.5(3) ?
C8 C13 C14 C6 18.7(4) ?
C12 C13 C14 C6 -160.6(3) ?
C8 C13 C14 C3 -81.8(4) ?
C12 C13 C14 C3 98.9(3) ?
C8 C13 C14 Cl2 147.7(2) ?
C12 C13 C14 Cl2 -31.5(4) ?
C5 C6 C14 C13 -144.3(3) ?
C7 C6 C14 C13 -31.1(3) ?
Cl1 C6 C14 C13 92.5(3) ?
C5 C6 C14 C3 -21.7(2) ?
C7 C6 C14 C3 91.5(3) ?
Cl1 C6 C14 C3 -144.9(2) ?
C5 C6 C14 Cl2 86.3(2) ?
C7 C6 C14 Cl2 -160.6(2) ?
Cl1 C6 C14 Cl2 -37.0(3) yes
O2 C3 C14 C13 25.3(3) ?
C2 C3 C14 C13 -99.8(3) ?
C5 C3 C14 C13 138.7(3) ?
O2 C3 C14 C6 -92.0(2) ?
C2 C3 C14 C6 142.9(3) ?
C5 C3 C14 C6 21.4(2) ?
O2 C3 C14 Cl2 157.18(19) ?
C2 C3 C14 Cl2 32.2(3) ?
C5 C3 C14 Cl2 -89.4(2) ?
